data_7211829
loop_
_publ_author_name
'Kalita, Dipjyoti'
'Baruah, Jubaraj B.'

_publ_section_title
;
 Different spatial orientations of amide derivatives on anion coordination
;
_journal_issue 5
_journal_name_full CrystEngComm
_journal_page_first 1562
_journal_paper_doi 10.1039/b915230j
_journal_volume 12
_journal_year 2010
_chemical_formula_sum 'C20 H21 N3 O2'
_chemical_formula_weight 335.40
_chemical_name_systematic
;
?
;
_space_group_IT_number 33
_symmetry_cell_setting orthorhombic
_symmetry_space_group_name_Hall 'P 2c -2n'
_symmetry_space_group_name_H-M 'P n a 21'
_atom_sites_solution_hydrogens geom
_atom_sites_solution_primary direct
_atom_sites_solution_secondary difmap
_audit_creation_method SHELXL-97
_cell_angle_alpha 90.00
_cell_angle_beta 90.00
_cell_angle_gamma 90.00
_cell_formula_units_Z 4
_cell_length_a 14.6536(8)
_cell_length_b 22.5764(12)
_cell_length_c 5.3987(3)
_cell_measurement_reflns_used 2072
_cell_measurement_temperature 296(2)
_cell_measurement_theta_max 20.92
_cell_measurement_theta_min 2.28
_cell_volume 1786.03(17)
_computing_cell_refinement 'Bruker SMART'
_computing_data_collection 'Bruker SMART'
_computing_data_reduction 'Bruker SAINT'
_computing_molecular_graphics 'Bruker SHELXTL'
_computing_publication_material 'Bruker SHELXTL'
_computing_structure_refinement 'SHELXL-97 (Sheldrick, 1997)'
_computing_structure_solution 'SHELXS-97 (Sheldrick, 1990)'
_diffrn_ambient_temperature 296(2)
_diffrn_measured_fraction_theta_full 0.999
_diffrn_measured_fraction_theta_max 0.999
_diffrn_measurement_device_type 'CCD area detector'
_diffrn_measurement_method 'phi and omega scans'
_diffrn_radiation_monochromator graphite
_diffrn_radiation_source 'fine-focus sealed tube'
_diffrn_radiation_type MoK\a
_diffrn_radiation_wavelength 0.71073
_diffrn_reflns_av_R_equivalents 0.0439
_diffrn_reflns_av_sigmaI/netI 0.1135
_diffrn_reflns_limit_h_max 17
_diffrn_reflns_limit_h_min -17
_diffrn_reflns_limit_k_max 26
_diffrn_reflns_limit_k_min -27
_diffrn_reflns_limit_l_max 6
_diffrn_reflns_limit_l_min -6
_diffrn_reflns_number 12777
_diffrn_reflns_theta_full 25.50
_diffrn_reflns_theta_max 25.50
_diffrn_reflns_theta_min 1.66
_exptl_absorpt_coefficient_mu 0.082
_exptl_absorpt_correction_type none
_exptl_crystal_colour colorless
_exptl_crystal_density_diffrn 1.247
_exptl_crystal_density_method 'not measured'
_exptl_crystal_description block
_exptl_crystal_F_000 712
_exptl_crystal_size_max 0.31
_exptl_crystal_size_mid 0.26
_exptl_crystal_size_min 0.19
_refine_diff_density_max 0.612
_refine_diff_density_min -0.134
_refine_diff_density_rms 0.038
_refine_ls_abs_structure_details 'Flack H D (1983), Acta Cryst. A39, 876-881'
_refine_ls_abs_structure_Flack -1(3)
_refine_ls_extinction_method none
_refine_ls_goodness_of_fit_ref 1.100
_refine_ls_hydrogen_treatment mixed
_refine_ls_matrix_type full
_refine_ls_number_parameters 235
_refine_ls_number_reflns 3166
_refine_ls_number_restraints 1
_refine_ls_restrained_S_all 1.100
_refine_ls_R_factor_all 0.0917
_refine_ls_R_factor_gt 0.0600
_refine_ls_shift/su_max 0.000
_refine_ls_shift/su_mean 0.000
_refine_ls_structure_factor_coef Fsqd
_refine_ls_weighting_details 'calc w=1/[\s^2^(Fo^2^)+(0.0000P)^2^+0.4688P] where P=(Fo^2^+2Fc^2^)/3'
_refine_ls_weighting_scheme calc
_refine_ls_wR_factor_gt 0.1470
_refine_ls_wR_factor_ref 0.1687
_reflns_number_gt 2241
_reflns_number_total 3166
_reflns_threshold_expression >2sigma(I)
_cod_data_source_file b915230j.txt
_cod_data_source_block meoet8aq1
_cod_depositor_comments
;
The following automatic conversions were performed:

'_symmetry_cell_setting' value 'Orthorhombic' changed to
'orthorhombic' according to
/home/saulius/struct/CIF-dictionaries/cif_core.dic dictionary named
'cif_core.dic' version 2.4.2 from 2011-04-26.

Automatic conversion script
Id: cif_fix_values 1891 2012-01-12 08:04:46Z andrius 
;
_cod_original_sg_symbol_H-M 'Pna2(1) '
_cod_database_code 7211829

loop_
_symmetry_equiv_pos_as_xyz
'x, y, z'
'-x, -y, z+1/2'
'x+1/2, -y+1/2, z'
'-x+1/2, y+1/2, z+1/2'

loop_
_atom_site_label
_atom_site_type_symbol
_atom_site_fract_x
_atom_site_fract_y
_atom_site_fract_z
_atom_site_U_iso_or_equiv
_atom_site_adp_type
_atom_site_occupancy
_atom_site_symmetry_multiplicity
_atom_site_calc_flag
_atom_site_refinement_flags
C1 C 0.5704(3) 0.12217(14) 0.1985(7) 0.0599(9) Uani 1 1 d .
C2 C 0.5686(3) 0.16964(14) 0.0207(8) 0.0600(10) Uani 1 1 d .
C3 C 0.4908(3) 0.20350(18) 0.0044(10) 0.0785(12) Uani 1 1 d .
H3 H 0.4875 0.2344 -0.1093 0.094 Uiso 1 1 calc R
C4 C 0.4159(3) 0.1912(2) 0.1607(13) 0.0943(16) Uani 1 1 d .
H4 H 0.3636 0.2143 0.1453 0.113 Uiso 1 1 calc R
C5 C 0.4167(3) 0.1477(2) 0.3310(10) 0.0916(15) Uani 1 1 d .
H5 H 0.3662 0.1411 0.4319 0.110 Uiso 1 1 calc R
C6 C 0.4953(3) 0.11223(19) 0.3536(9) 0.0738(11) Uani 1 1 d .
C7 C 0.5034(4) 0.0671(2) 0.5308(11) 0.0910(14) Uani 1 1 d .
H7 H 0.4562 0.0595 0.6413 0.109 Uiso 1 1 calc R
C8 C 0.5820(4) 0.0346(2) 0.5381(11) 0.1017(17) Uani 1 1 d .
H8 H 0.5886 0.0044 0.6538 0.122 Uiso 1 1 calc R
C9 C 0.6524(3) 0.04680(19) 0.3715(9) 0.0793(12) Uani 1 1 d .
H9 H 0.7051 0.0239 0.3788 0.095 Uiso 1 1 calc R
C10 C 0.6456(3) 0.21153(15) -0.3466(8) 0.0657(10) Uani 1 1 d .
H10A H 0.5852 0.2077 -0.4184 0.079 Uiso 1 1 calc R
H10B H 0.6880 0.1919 -0.4575 0.079 Uiso 1 1 calc R
C11 C 0.6694(2) 0.27615(16) -0.3398(8) 0.0601(9) Uani 1 1 d .
C12 C 0.6934(2) 0.36425(14) -0.0850(8) 0.0589(9) Uani 1 1 d .
H12A H 0.7108 0.3823 -0.2411 0.071 Uiso 1 1 calc R
H12B H 0.7426 0.3708 0.0322 0.071 Uiso 1 1 calc R
C13 C 0.6084(2) 0.39341(15) 0.0091(9) 0.0655(10) Uani 1 1 d .
H13A H 0.5902 0.3743 0.1622 0.079 Uiso 1 1 calc R
H13B H 0.5599 0.3875 -0.1105 0.079 Uiso 1 1 calc R
C14 C 0.6191(2) 0.45888(15) 0.0556(7) 0.0524(8) Uani 1 1 d .
C15 C 0.6648(3) 0.47979(17) 0.2631(7) 0.0621(10) Uani 1 1 d .
H15 H 0.6895 0.4532 0.3762 0.075 Uiso 1 1 calc R
C16 C 0.6737(3) 0.54010(18) 0.3023(7) 0.0675(11) Uani 1 1 d .
H16 H 0.7041 0.5537 0.4423 0.081 Uiso 1 1 calc R
C17 C 0.6382(3) 0.57979(16) 0.1370(7) 0.0597(10) Uani 1 1 d .
C18 C 0.5939(2) 0.55978(15) -0.0721(8) 0.0594(9) Uani 1 1 d .
H18 H 0.5701 0.5865 -0.1862 0.071 Uiso 1 1 calc R
C19 C 0.5853(2) 0.49983(16) -0.1097(8) 0.0574(9) Uani 1 1 d .
H19 H 0.5556 0.4865 -0.2515 0.069 Uiso 1 1 calc R
C20 C 0.6148(4) 0.68101(19) 0.0196(14) 0.111(2) Uani 1 1 d .
H20A H 0.6434 0.6749 -0.1384 0.166 Uiso 1 1 calc R
H20B H 0.6273 0.7205 0.0764 0.166 Uiso 1 1 calc R
H20C H 0.5501 0.6757 0.0037 0.166 Uiso 1 1 calc R
H2 H 0.682(3) 0.1557(16) -0.079(8) 0.059(12) Uiso 1 1 d .
H3N H 0.679(3) 0.2803(18) 0.009(10) 0.073(13) Uiso 1 1 d .
N1 N 0.6479(2) 0.08871(13) 0.2065(7) 0.0659(8) Uani 1 1 d .
N2 N 0.6462(2) 0.18024(14) -0.1144(7) 0.0629(9) Uani 1 1 d .
N3 N 0.6813(2) 0.30085(14) -0.1212(7) 0.0590(8) Uani 1 1 d .
O1 O 0.6757(3) 0.30300(14) -0.5375(6) 0.0927(10) Uani 1 1 d .
O2 O 0.6504(2) 0.63885(12) 0.1956(7) 0.0860(9) Uani 1 1 d .

loop_
_atom_site_aniso_label
_atom_site_aniso_U_11
_atom_site_aniso_U_22
_atom_site_aniso_U_33
_atom_site_aniso_U_23
_atom_site_aniso_U_13
_atom_site_aniso_U_12
C1 0.078(2) 0.051(2) 0.051(2) -0.0111(19) -0.004(2) -0.0174(18)
C2 0.068(2) 0.050(2) 0.062(3) -0.0141(19) -0.005(2) -0.0052(17)
C3 0.080(3) 0.067(3) 0.088(3) -0.011(2) -0.017(2) 0.003(2)
C4 0.066(3) 0.096(3) 0.120(5) -0.036(4) -0.008(3) -0.002(2)
C5 0.082(3) 0.107(4) 0.085(4) -0.020(3) 0.010(3) -0.024(3)
C6 0.081(3) 0.077(3) 0.063(3) -0.016(2) 0.000(2) -0.026(2)
C7 0.105(4) 0.098(4) 0.070(3) -0.002(3) 0.005(3) -0.041(3)
C8 0.137(5) 0.089(3) 0.079(3) 0.017(3) -0.017(4) -0.039(3)
C9 0.103(3) 0.068(3) 0.067(3) 0.013(2) -0.015(3) -0.021(2)
C10 0.093(3) 0.054(2) 0.050(2) -0.0029(18) -0.003(2) 0.0022(18)
C11 0.079(2) 0.057(2) 0.045(2) 0.004(2) -0.009(2) 0.0024(17)
C12 0.066(2) 0.0428(18) 0.068(3) 0.0006(18) 0.0005(19) -0.0038(15)
C13 0.065(2) 0.052(2) 0.080(3) 0.004(2) -0.004(2) -0.0057(16)
C14 0.0527(18) 0.054(2) 0.050(2) 0.0024(18) 0.0050(16) -0.0001(16)
C15 0.082(3) 0.060(2) 0.044(2) 0.0088(17) -0.0061(18) -0.0031(19)
C16 0.091(3) 0.071(3) 0.041(2) -0.0011(19) -0.0040(18) -0.012(2)
C17 0.070(2) 0.049(2) 0.060(3) -0.0020(18) 0.0106(19) -0.0007(17)
C18 0.069(2) 0.056(2) 0.054(2) 0.0062(18) -0.0018(19) 0.0085(16)
C19 0.064(2) 0.058(2) 0.049(2) -0.0019(18) -0.0061(17) 0.0029(16)
C20 0.126(4) 0.051(3) 0.154(6) 0.006(3) 0.003(4) 0.015(3)
N1 0.087(2) 0.0515(17) 0.059(2) -0.0011(17) -0.0095(18) -0.0067(16)
N2 0.076(2) 0.0469(18) 0.066(2) 0.0038(17) -0.0017(19) 0.0044(16)
N3 0.083(2) 0.0459(18) 0.048(2) 0.0071(17) -0.0029(17) -0.0044(14)
O1 0.148(3) 0.0743(19) 0.055(2) 0.0129(17) -0.0051(17) -0.0089(18)
O2 0.107(2) 0.0549(16) 0.096(2) -0.0110(17) 0.007(2) -0.0084(14)

loop_
_atom_type_symbol
_atom_type_description
_atom_type_scat_dispersion_real
_atom_type_scat_dispersion_imag
_atom_type_scat_source
C C 0.0033 0.0016 'International Tables Vol C Tables 4.2.6.8 and 6.1.1.4'
H H 0.0000 0.0000 'International Tables Vol C Tables 4.2.6.8 and 6.1.1.4'
N N 0.0061 0.0033 'International Tables Vol C Tables 4.2.6.8 and 6.1.1.4'
O O 0.0106 0.0060 'International Tables Vol C Tables 4.2.6.8 and 6.1.1.4'

loop_
_geom_angle_atom_site_label_1
_geom_angle_atom_site_label_2
_geom_angle_atom_site_label_3
_geom_angle
N1 C1 C6 123.1(4)
N1 C1 C2 116.7(3)
C6 C1 C2 120.2(4)
N2 C2 C3 123.8(4)
N2 C2 C1 118.0(3)
C3 C2 C1 118.2(4)
C2 C3 C4 119.8(5)
C2 C3 H3 120.1
C4 C3 H3 120.1
C5 C4 C3 123.0(5)
C5 C4 H4 118.5
C3 C4 H4 118.5
C4 C5 C6 118.8(5)
C4 C5 H5 120.6
C6 C5 H5 120.6
C1 C6 C7 117.2(4)
C1 C6 C5 120.0(4)
C7 C6 C5 122.8(5)
C8 C7 C6 118.8(5)
C8 C7 H7 120.6
C6 C7 H7 120.6
C7 C8 C9 119.9(5)
C7 C8 H8 120.1
C9 C8 H8 120.1
N1 C9 C8 123.1(5)
N1 C9 H9 118.4
C8 C9 H9 118.4
N2 C10 C11 117.0(3)
N2 C10 H10A 108.0
C11 C10 H10A 108.0
N2 C10 H10B 108.0
C11 C10 H10B 108.0
H10A C10 H10B 107.3
O1 C11 N3 124.0(3)
O1 C11 C10 118.4(4)
N3 C11 C10 117.7(4)
N3 C12 C13 112.1(3)
N3 C12 H12A 109.2
C13 C12 H12A 109.2
N3 C12 H12B 109.2
C13 C12 H12B 109.2
H12A C12 H12B 107.9
C12 C13 C14 113.6(3)
C12 C13 H13A 108.8
C14 C13 H13A 108.8
C12 C13 H13B 108.8
C14 C13 H13B 108.8
H13A C13 H13B 107.7
C19 C14 C15 117.9(3)
C19 C14 C13 120.8(3)
C15 C14 C13 121.2(3)
C16 C15 C14 120.2(3)
C16 C15 H15 119.9
C14 C15 H15 119.9
C17 C16 C15 120.6(4)
C17 C16 H16 119.7
C15 C16 H16 119.7
C16 C17 C18 119.9(3)
C16 C17 O2 115.7(4)
C18 C17 O2 124.4(4)
C19 C18 C17 119.1(3)
C19 C18 H18 120.4
C17 C18 H18 120.4
C18 C19 C14 122.1(4)
C18 C19 H19 118.9
C14 C19 H19 118.9
O2 C20 H20A 109.5
O2 C20 H20B 109.5
H20A C20 H20B 109.5
O2 C20 H20C 109.5
H20A C20 H20C 109.5
H20B C20 H20C 109.5
C9 N1 C1 117.8(4)
C2 N2 C10 122.9(4)
C2 N2 H2 108(3)
C10 N2 H2 124(3)
C11 N3 C12 123.5(4)
C11 N3 H3N 121(3)
C12 N3 H3N 116(3)
C17 O2 C20 116.1(4)

loop_
_geom_bond_atom_site_label_1
_geom_bond_atom_site_label_2
_geom_bond_distance
C1 N1 1.364(5)
C1 C6 1.401(5)
C1 C2 1.439(5)
C2 N2 1.372(5)
C2 C3 1.376(5)
C3 C4 1.412(7)
C3 H3 0.9300
C4 C5 1.346(7)
C4 H4 0.9300
C5 C6 1.408(7)
C5 H5 0.9300
C6 C7 1.402(7)
C7 C8 1.366(7)
C7 H7 0.9300
C8 C9 1.396(7)
C8 H8 0.9300
C9 N1 1.301(5)
C9 H9 0.9300
C10 N2 1.439(5)
C10 C11 1.501(5)
C10 H10A 0.9700
C10 H10B 0.9700
C11 O1 1.231(5)
C11 N3 1.317(5)
C12 N3 1.456(4)
C12 C13 1.498(5)
C12 H12A 0.9700
C12 H12B 0.9700
C13 C14 1.508(5)
C13 H13A 0.9700
C13 H13B 0.9700
C14 C19 1.377(5)
C14 C15 1.388(5)
C15 C16 1.384(5)
C15 H15 0.9300
C16 C17 1.367(5)
C16 H16 0.9300
C17 C18 1.379(5)
C17 O2 1.382(4)
C18 C19 1.374(5)
C18 H18 0.9300
C19 H19 0.9300
C20 O2 1.442(7)
C20 H20A 0.9600
C20 H20B 0.9600
C20 H20C 0.9600
N2 H2 0.79(4)
N3 H3N 0.84(5)

loop_
_geom_torsion_atom_site_label_1
_geom_torsion_atom_site_label_2
_geom_torsion_atom_site_label_3
_geom_torsion_atom_site_label_4
_geom_torsion
N1 C1 C2 N2 -4.3(5)
C6 C1 C2 N2 175.4(3)
N1 C1 C2 C3 178.7(3)
C6 C1 C2 C3 -1.6(5)
N2 C2 C3 C4 -176.5(4)
C1 C2 C3 C4 0.3(6)
C2 C3 C4 C5 0.9(7)
C3 C4 C5 C6 -0.6(7)
N1 C1 C6 C7 2.8(6)
C2 C1 C6 C7 -176.9(4)
N1 C1 C6 C5 -178.5(4)
C2 C1 C6 C5 1.8(5)
C4 C5 C6 C1 -0.7(6)
C4 C5 C6 C7 178.0(4)
C1 C6 C7 C8 -1.8(6)
C5 C6 C7 C8 179.5(5)
C6 C7 C8 C9 0.2(7)
C7 C8 C9 N1 0.6(7)
N2 C10 C11 O1 175.0(4)
N2 C10 C11 N3 -5.9(5)
N3 C12 C13 C14 178.4(3)
C12 C13 C14 C19 102.4(4)
C12 C13 C14 C15 -76.3(5)
C19 C14 C15 C16 1.3(5)
C13 C14 C15 C16 -179.9(3)
C14 C15 C16 C17 -0.4(6)
C15 C16 C17 C18 -0.6(6)
C15 C16 C17 O2 179.5(3)
C16 C17 C18 C19 0.6(5)
O2 C17 C18 C19 -179.5(3)
C17 C18 C19 C14 0.4(5)
C15 C14 C19 C18 -1.4(5)
C13 C14 C19 C18 179.9(3)
C8 C9 N1 C1 0.3(6)
C6 C1 N1 C9 -2.0(5)
C2 C1 N1 C9 177.7(3)
C3 C2 N2 C10 -24.2(6)
C1 C2 N2 C10 159.0(3)
C11 C10 N2 C2 97.9(4)
O1 C11 N3 C12 7.0(6)
C10 C11 N3 C12 -172.1(3)
C13 C12 N3 C11 102.9(4)
C16 C17 O2 C20 178.8(4)
C18 C17 O2 C20 -1.1(6)
